data_2214435
loop_
_publ_author_name
'Ming-Hua Yang'
'Guo-Bing Yan'
'Yun-Fa Zheng'

_publ_section_title
;
 2-Fluoro-<i>N</i>-(3-nitrobenzylidene)-5-(trifluoromethyl)aniline
;
_journal_coeditor_code WN2153
_journal_issue 7
_journal_name_full 'Acta Crystallographica Section E'
_journal_page_first o3202
_journal_page_last o3202
_journal_paper_doi 10.1107/S1600536807028395
_journal_volume 63
_journal_year 2007
_chemical_formula_iupac 'C14 H8 F4 N2 O2'
_chemical_formula_moiety 'C14 H8 F4 N2 O2'
_chemical_formula_sum 'C14 H8 F4 N2 O2'
_chemical_formula_weight 312.22
_chemical_name_systematic
;
2-Fluoro-N-(3-Nitrobenzylidene)-5-(trifluoromethyl)aniline
;
_space_group_IT_number 14
_symmetry_cell_setting monoclinic
_symmetry_space_group_name_Hall '-P 2ybc'
_symmetry_space_group_name_H-M 'P 1 21/c 1'
_atom_sites_solution_hydrogens geom
_atom_sites_solution_primary direct
_atom_sites_solution_secondary difmap
_audit_creation_method SHELXL97
_cell_angle_alpha 90.00
_cell_angle_beta 90.100(10)
_cell_angle_gamma 90.00
_cell_formula_units_Z 4
_cell_length_a 12.863(3)
_cell_length_b 12.549(2)
_cell_length_c 8.3211(16)
_cell_measurement_reflns_used 2406
_cell_measurement_temperature 298(2)
_cell_measurement_theta_max 25.29
_cell_measurement_theta_min 2.27
_cell_volume 1343.2(5)
_computing_cell_refinement 'SAINT (Bruker, 1999)'
_computing_data_collection 'SMART (Bruker,1998)'
_computing_data_reduction SAINT
_computing_molecular_graphics 'SHELXTL (Bruker, 1998)'
_computing_publication_material SHELXTL
_computing_structure_refinement 'SHELXL97 (Sheldrick, 1997)'
_computing_structure_solution 'SHELXS97 (Sheldrick, 1997)'
_diffrn_ambient_temperature 298(2)
_diffrn_measured_fraction_theta_full 0.983
_diffrn_measured_fraction_theta_max 0.983
_diffrn_measurement_device_type 'Bruker APEX area-detector'
_diffrn_measurement_method '\f and \w'
_diffrn_radiation_monochromator graphite
_diffrn_radiation_source 'fine-focus sealed tube'
_diffrn_radiation_type MoK\a
_diffrn_radiation_wavelength 0.71073
_diffrn_reflns_av_R_equivalents 0.0865
_diffrn_reflns_av_sigmaI/netI 0.0637
_diffrn_reflns_limit_h_max 14
_diffrn_reflns_limit_h_min -15
_diffrn_reflns_limit_k_max 15
_diffrn_reflns_limit_k_min -15
_diffrn_reflns_limit_l_max 9
_diffrn_reflns_limit_l_min -10
_diffrn_reflns_number 8038
_diffrn_reflns_theta_full 25.29
_diffrn_reflns_theta_max 25.29
_diffrn_reflns_theta_min 2.27
_diffrn_standards_interval_count 0
_diffrn_standards_interval_time 0
_diffrn_standards_number 0
_exptl_absorpt_coefficient_mu 0.142
_exptl_absorpt_correction_T_max 0.9749
_exptl_absorpt_correction_T_min 0.9481
_exptl_absorpt_correction_type multi-scan
_exptl_absorpt_process_details '(SADABS; Sheldrick, 1996)'
_exptl_crystal_colour colourless
_exptl_crystal_density_diffrn 1.544
_exptl_crystal_density_method 'not measured'
_exptl_crystal_description block
_exptl_crystal_F_000 632
_exptl_crystal_size_max 0.38
_exptl_crystal_size_mid 0.31
_exptl_crystal_size_min 0.18
_refine_diff_density_max 0.305
_refine_diff_density_min -0.337
_refine_ls_extinction_coef 0.006(3)
_refine_ls_extinction_expression Fc^*^=kFc[1+0.001xFc^2^\l^3^/sin(2\q)]^-1/4^
_refine_ls_extinction_method 'SHELXL97 (Sheldrick, 1997)'
_refine_ls_goodness_of_fit_ref 0.998
_refine_ls_hydrogen_treatment constr
_refine_ls_matrix_type full
_refine_ls_number_parameters 210
_refine_ls_number_reflns 2406
_refine_ls_number_restraints 96
_refine_ls_restrained_S_all 1.026
_refine_ls_R_factor_all 0.0682
_refine_ls_R_factor_gt 0.0488
_refine_ls_shift/su_max 0.000
_refine_ls_shift/su_mean 0.000
_refine_ls_structure_factor_coef Fsqd
_refine_ls_weighting_details 'calc w = 1/[\s^2^(Fo^2^)+(0.089P)^2^] where P=(Fo^2^+2Fc^2^)/3'
_refine_ls_weighting_scheme calc
_refine_ls_wR_factor_gt 0.1465
_refine_ls_wR_factor_ref 0.1547
_reflns_number_gt 1526
_reflns_number_total 2406
_reflns_threshold_expression I>2\s(I)
_cod_data_source_file wn2153.cif
_cod_data_source_block I
_cod_original_cell_volume 1343.1(4)
_cod_original_sg_symbol_H-M 'P 21/c'
_cod_database_code 2214435
_cod_database_fobs_code 2214435

loop_
_symmetry_equiv_pos_as_xyz
'x, y, z'
'-x, y+1/2, -z+1/2'
'-x, -y, -z'
'x, -y-1/2, z-1/2'

loop_
_atom_site_type_symbol
_atom_site_label
_atom_site_fract_x
_atom_site_fract_y
_atom_site_fract_z
_atom_site_U_iso_or_equiv
_atom_site_adp_type
_atom_site_calc_flag
_atom_site_refinement_flags
_atom_site_occupancy
_atom_site_disorder_assembly
_atom_site_disorder_group
F F1 0.19004(12) 0.98237(12) -0.08870(18) 0.0833(5) Uani d . 1 . .
F F2 0.59865(15) 0.96853(16) 0.3082(3) 0.1065(8) Uani d PDU 0.888(4) A 1
F F3 0.50517(18) 0.8671(3) 0.4495(2) 0.1311(11) Uani d PDU 0.888(4) A 1
F F4 0.5854(2) 0.8061(2) 0.2409(4) 0.1325(11) Uani d PDU 0.888(4) A 1
N N2 0.24083(14) 0.77557(14) -0.0569(2) 0.0564(5) Uani d . 1 . .
N N1 0.1229(2) 0.30915(18) -0.0163(3) 0.0858(7) Uani d . 1 . .
O O2 0.0583(2) 0.24421(15) -0.0567(3) 0.1127(8) Uani d . 1 . .
O O1 0.1894(2) 0.28961(18) 0.0814(4) 0.1400(11) Uani d . 1 . .
C C8 0.22886(17) 0.68459(18) 0.0073(3) 0.0560(6) Uani d . 1 . .
H H8 0.2590 0.6716 0.1069 0.067 Uiso calc R 1 . .
C C6 0.29922(16) 0.85362(17) 0.0263(2) 0.0520(6) Uani d . 1 . .
C C14 0.17518(18) 0.49656(18) -0.0107(3) 0.0579(6) Uani d . 1 . .
H H14 0.2178 0.4809 0.0764 0.069 Uiso calc R 1 . .
C C7 0.38544(17) 0.83251(18) 0.1211(3) 0.0557(6) Uani d . 1 . .
H H7 0.4077 0.7625 0.1341 0.067 Uiso calc R 1 . .
C C5 0.27186(19) 0.95961(18) 0.0080(3) 0.0598(6) Uani d . 1 . .
C C13 0.11706(18) 0.41783(17) -0.0826(3) 0.0595(6) Uani d . 1 . .
C C2 0.43918(18) 0.91442(19) 0.1972(3) 0.0606(6) Uani d . 1 A .
C C9 0.16923(16) 0.59942(17) -0.0702(2) 0.0510(6) Uani d . 1 . .
C C11 0.04589(19) 0.53895(19) -0.2696(3) 0.0639(6) Uani d . 1 . .
H H11 0.0028 0.5537 -0.3565 0.077 Uiso calc R 1 . .
C C12 0.05175(19) 0.43717(19) -0.2105(3) 0.0641(6) Uani d . 1 . .
H H12 0.0126 0.3825 -0.2557 0.077 Uiso calc R 1 . .
C C3 0.4067(2) 1.0184(2) 0.1792(3) 0.0710(7) Uani d . 1 . .
H H3 0.4421 1.0730 0.2312 0.085 Uiso calc R 1 . .
C C1 0.53030(17) 0.88854(16) 0.2968(2) 0.0805(8) Uani d DU 1 . .
F F2' 0.5717(13) 0.9541(12) 0.4066(16) 0.1065(8) Uani d PDU 0.112(4) A 2
F F3' 0.5223(16) 0.7972(9) 0.379(2) 0.1311(11) Uani d PDU 0.112(4) A 2
F F4' 0.6153(9) 0.8669(16) 0.210(2) 0.1325(11) Uani d PDU 0.112(4) A 2
C C10 0.10359(16) 0.61967(18) -0.2007(2) 0.0571(6) Uani d . 1 . .
H H10 0.0988 0.6885 -0.2417 0.069 Uiso calc R 1 . .
C C4 0.3218(2) 1.04161(19) 0.0841(3) 0.0727(7) Uani d . 1 . .
H H4 0.2990 1.1115 0.0719 0.087 Uiso calc R 1 . .

loop_
_atom_site_aniso_label
_atom_site_aniso_U_11
_atom_site_aniso_U_22
_atom_site_aniso_U_33
_atom_site_aniso_U_12
_atom_site_aniso_U_13
_atom_site_aniso_U_23
F1 0.0829(11) 0.0742(10) 0.0930(10) 0.0090(7) -0.0250(8) 0.0103(7)
F2 0.0812(14) 0.1240(17) 0.1144(18) -0.0439(11) -0.0324(12) 0.0193(13)
F3 0.1160(16) 0.198(3) 0.0790(14) -0.0485(18) -0.0326(12) 0.0497(15)
F4 0.1058(17) 0.113(2) 0.178(2) 0.0311(15) -0.0713(16) -0.0253(18)
N2 0.0582(12) 0.0519(11) 0.0590(11) -0.0046(9) -0.0073(9) -0.0036(9)
N1 0.0954(18) 0.0547(14) 0.1074(18) 0.0008(13) -0.0218(15) -0.0023(12)
O2 0.146(2) 0.0564(12) 0.1361(19) -0.0302(13) -0.0375(16) 0.0007(11)
O1 0.149(2) 0.0699(14) 0.201(3) -0.0046(14) -0.087(2) 0.0301(15)
C8 0.0571(13) 0.0566(14) 0.0544(13) -0.0035(11) -0.0078(10) -0.0025(10)
C6 0.0537(13) 0.0506(13) 0.0518(12) -0.0084(10) -0.0010(10) -0.0002(10)
C14 0.0574(14) 0.0555(14) 0.0607(13) 0.0021(11) -0.0121(11) -0.0035(11)
C7 0.0568(14) 0.0504(13) 0.0598(13) -0.0035(10) -0.0040(11) -0.0001(10)
C5 0.0587(14) 0.0585(15) 0.0623(13) 0.0015(11) -0.0075(11) 0.0033(11)
C13 0.0611(14) 0.0440(13) 0.0733(15) -0.0002(11) -0.0051(12) -0.0033(11)
C2 0.0615(14) 0.0598(15) 0.0605(13) -0.0123(12) -0.0051(11) -0.0012(11)
C9 0.0493(12) 0.0505(13) 0.0532(12) -0.0028(10) -0.0030(9) -0.0047(10)
C11 0.0617(15) 0.0664(16) 0.0634(14) -0.0064(12) -0.0172(11) -0.0024(12)
C12 0.0639(15) 0.0569(14) 0.0715(15) -0.0093(12) -0.0088(12) -0.0113(12)
C3 0.0803(18) 0.0568(15) 0.0758(16) -0.0196(13) -0.0098(14) -0.0060(12)
C1 0.0770(18) 0.0820(19) 0.0824(19) -0.0195(16) -0.0213(14) 0.0061(15)
F2' 0.0812(14) 0.1240(17) 0.1144(18) -0.0439(11) -0.0324(12) 0.0193(13)
F3' 0.1160(16) 0.198(3) 0.0790(14) -0.0485(18) -0.0326(12) 0.0497(15)
F4' 0.1058(17) 0.113(2) 0.178(2) 0.0311(15) -0.0713(16) -0.0253(18)
C10 0.0580(14) 0.0556(14) 0.0579(13) -0.0042(11) -0.0051(11) 0.0017(10)
C4 0.0902(19) 0.0472(14) 0.0806(17) -0.0046(13) -0.0061(15) 0.0025(12)

loop_
_atom_type_symbol
_atom_type_description
_atom_type_scat_dispersion_real
_atom_type_scat_dispersion_imag
_atom_type_scat_source
C C 0.0033 0.0016 'International Tables Vol C Tables 4.2.6.8 and 6.1.1.4'
H H 0.0000 0.0000 'International Tables Vol C Tables 4.2.6.8 and 6.1.1.4'
N N 0.0061 0.0033 'International Tables Vol C Tables 4.2.6.8 and 6.1.1.4'
O O 0.0106 0.0060 'International Tables Vol C Tables 4.2.6.8 and 6.1.1.4'
F F 0.0171 0.0103 'International Tables Vol C Tables 4.2.6.8 and 6.1.1.4'

loop_
_geom_angle_atom_site_label_1
_geom_angle_atom_site_label_2
_geom_angle_atom_site_label_3
_geom_angle
C8 N2 C6 118.75(19)
O1 N1 O2 122.5(3)
O1 N1 C13 118.5(2)
O2 N1 C13 118.9(2)
N2 C8 C9 122.3(2)
N2 C8 H8 118.8
C9 C8 H8 118.8
C5 C6 C7 116.7(2)
C5 C6 N2 118.4(2)
C7 C6 N2 124.8(2)
C13 C14 C9 119.0(2)
C13 C14 H14 120.5
C9 C14 H14 120.5
C6 C7 C2 121.0(2)
C6 C7 H7 119.5
C2 C7 H7 119.5
F1 C5 C4 118.7(2)
F1 C5 C6 117.7(2)
C4 C5 C6 123.5(2)
C14 C13 C12 122.7(2)
C14 C13 N1 118.3(2)
C12 C13 N1 118.9(2)
C3 C2 C7 120.0(2)
C3 C2 C1 120.8(2)
C7 C2 C1 119.3(2)
C14 C9 C10 118.70(19)
C14 C9 C8 119.6(2)
C10 C9 C8 121.7(2)
C12 C11 C10 120.4(2)
C12 C11 H11 119.8
C10 C11 H11 119.8
C11 C12 C13 118.3(2)
C11 C12 H12 120.8
C13 C12 H12 120.8
C2 C3 C4 120.2(2)
C2 C3 H3 119.9
C4 C3 H3 119.9
F2 C1 F4 104.9(2)
F2 C1 F3 104.06(17)
F4 C1 F3 107.6(2)
F2 C1 F2' 39.6(7)
F4 C1 F2' 120.1(9)
F3 C1 F2' 64.7(7)
F2 C1 F4' 69.8(8)
F4 C1 F4' 39.0(8)
F3 C1 F4' 132.1(10)
F2' C1 F4' 99.8(8)
F2 C1 F3' 131.1(8)
F4 C1 F3' 63.7(9)
F3 C1 F3' 47.4(8)
F2' C1 F3' 102.0(8)
F4' C1 F3' 99.6(8)
F2 C1 C2 113.42(19)
F4 C1 C2 113.36(18)
F3 C1 C2 112.74(19)
F2' C1 C2 124.4(9)
F4' C1 C2 112.9(9)
F3' C1 C2 114.6(9)
C11 C10 C9 120.9(2)
C11 C10 H10 119.6
C9 C10 H10 119.6
C5 C4 C3 118.6(2)
C5 C4 H4 120.7
C3 C4 H4 120.7

loop_
_geom_bond_atom_site_label_1
_geom_bond_atom_site_label_2
_geom_bond_distance
F1 C5 1.355(3)
F2 C1 1.3377(10)
F3 C1 1.3381(10)
F4 C1 1.3380(10)
N2 C8 1.270(3)
N2 C6 1.415(3)
N1 O1 1.205(3)
N1 O2 1.212(3)
N1 C13 1.473(3)
C8 C9 1.465(3)
C8 H8 0.9300
C6 C5 1.384(3)
C6 C7 1.387(3)
C14 C13 1.376(3)
C14 C9 1.385(3)
C14 H14 0.9300
C7 C2 1.391(3)
C7 H7 0.9300
C5 C4 1.368(3)
C13 C12 1.378(3)
C2 C3 1.378(4)
C2 C1 1.472(3)
C9 C10 1.399(3)
C11 C12 1.371(3)
C11 C10 1.380(3)
C11 H11 0.9300
C12 H12 0.9300
C3 C4 1.380(4)
C3 H3 0.9300
C1 F2' 1.3395(11)
C1 F4' 1.3398(11)
C1 F3' 1.3399(11)
C10 H10 0.9300
C4 H4 0.9300

loop_
_geom_torsion_atom_site_label_1
_geom_torsion_atom_site_label_2
_geom_torsion_atom_site_label_3
_geom_torsion_atom_site_label_4
_geom_torsion
C6 N2 C8 C9 179.72(18)
C8 N2 C6 C5 -147.5(2)
C8 N2 C6 C7 35.2(3)
C5 C6 C7 C2 1.8(3)
N2 C6 C7 C2 179.17(19)
C7 C6 C5 F1 177.73(19)
N2 C6 C5 F1 0.2(3)
C7 C6 C5 C4 -3.4(3)
N2 C6 C5 C4 179.1(2)
C9 C14 C13 C12 -0.9(4)
C9 C14 C13 N1 -179.0(2)
O1 N1 C13 C14 -11.1(4)
O2 N1 C13 C14 165.8(2)
O1 N1 C13 C12 170.7(3)
O2 N1 C13 C12 -12.4(4)
C6 C7 C2 C3 0.2(3)
C6 C7 C2 C1 179.99(18)
C13 C14 C9 C10 0.5(3)
C13 C14 C9 C8 178.6(2)
N2 C8 C9 C14 167.7(2)
N2 C8 C9 C10 -14.2(3)
C10 C11 C12 C13 -0.6(3)
C14 C13 C12 C11 1.0(4)
N1 C13 C12 C11 179.1(2)
C7 C2 C3 C4 -0.9(4)
C1 C2 C3 C4 179.3(2)
C3 C2 C1 F2 -26.3(3)
C7 C2 C1 F2 153.9(2)
C3 C2 C1 F4 -145.8(3)
C7 C2 C1 F4 34.4(3)
C3 C2 C1 F3 91.7(3)
C7 C2 C1 F3 -88.2(3)
C3 C2 C1 F2' 17.6(10)
C7 C2 C1 F2' -162.2(10)
C3 C2 C1 F4' -103.2(10)
C7 C2 C1 F4' 77.0(10)
C3 C2 C1 F3' 143.7(10)
C7 C2 C1 F3' -36.1(11)
C12 C11 C10 C9 0.2(3)
C14 C9 C10 C11 -0.1(3)
C8 C9 C10 C11 -178.3(2)
F1 C5 C4 C3 -178.4(2)
C6 C5 C4 C3 2.7(4)
C2 C3 C4 C5 -0.5(4)
